data_2021165
loop_
_publ_author_name
'Nguyen Tien, Cong'
'Nguyen Van, Thin'
'Le Duc, Giang'
'Vu Quoc, Manh'
'Vu Quoc, Trung'
'Pham Chien, Thang'
'Nguyen Huy, Hung'
'Dang Thi Tuyet, Anh'
'Nguyen Van, Tuyen'
'Van Meervelt, Luc'

_publ_section_title
;
 Synthesis, structure and <i>in vitro</i> cytotoxicity testing of some
 1,3,4-oxadiazoline derivatives from 2-hydroxy-5-iodobenzoic acid
;
_journal_coeditor_code SK3693
_journal_issue 7
_journal_name_full 'Acta Crystallographica Section C'
_journal_page_first
;
;
_journal_paper_doi 10.1107/S2053229618008719
_journal_volume 74
_journal_year 2018
_chemical_formula_iupac 'C19 H16 F I N2 O4'
_chemical_formula_moiety 'C19 H16 F I N2 O4'
_chemical_formula_sum 'C19 H16 F I N2 O4'
_chemical_formula_weight 482.24
_chemical_name_systematic
'2-[4-Acetyl-5-(4-fluorophenyl)-5-methyl-4,5-dihydro-1,3,4-oxadiazol-2-yl]-4-iodophenyl acetate'
_space_group_crystal_system monoclinic
_space_group_IT_number 14
_space_group_name_Hall '-P 2ybc'
_space_group_name_H-M_alt 'P 1 21/c 1'
_symmetry_space_group_name_Hall '-P 2ybc'
_symmetry_space_group_name_H-M 'P 1 21/c 1'
_atom_sites_solution_hydrogens geom
_atom_sites_solution_primary iterative
_audit_creation_method
;
Olex2 1.2
(compiled 2018.04.03 svn.r3497 for OlexSys, GUI svn.r5486)
;
_cell_angle_alpha 90
_cell_angle_beta 110.224(2)
_cell_angle_gamma 90
_cell_formula_units_Z 4
_cell_length_a 9.1241(4)
_cell_length_b 20.0980(9)
_cell_length_c 10.7456(5)
_cell_measurement_reflns_used 9994
_cell_measurement_temperature 100(2)
_cell_measurement_theta_max 30.54
_cell_measurement_theta_min 2.86
_cell_volume 1849.00(15)
_computing_cell_refinement
;
SAINT (Bruker, 2013)
;
_computing_data_collection
;
APEX2 (Bruker, 2014)
;
_computing_data_reduction
;
SAINT (Bruker, 2013)
;
_computing_molecular_graphics
;
OLEX2 (Dolomanov <i>et al.</i>,  2009)
;
_computing_publication_material
;
OLEX2 (Dolomanov <i>et al.</i>,  2009)
;
_computing_structure_refinement
;
SHELXL2014 (Sheldrick, 2015b)
;
_computing_structure_solution
;
SHELXT (Sheldrick, 2015a)
;
_diffrn_ambient_temperature 100(2)
_diffrn_measured_fraction_theta_full 0.999
_diffrn_measured_fraction_theta_max 0.999
_diffrn_measurement_device_type 'Bruker APEXII CCD'
_diffrn_measurement_method '\f and \w scans'
_diffrn_radiation_type MoK\a
_diffrn_radiation_wavelength 0.71073
_diffrn_reflns_av_R_equivalents 0.0484
_diffrn_reflns_limit_h_max 11
_diffrn_reflns_limit_h_min -11
_diffrn_reflns_limit_k_max 25
_diffrn_reflns_limit_k_min -25
_diffrn_reflns_limit_l_max 13
_diffrn_reflns_limit_l_min -13
_diffrn_reflns_number 52242
_diffrn_reflns_theta_full 25.242
_diffrn_reflns_theta_max 26.999
_diffrn_reflns_theta_min 2.729
_exptl_absorpt_coefficient_mu 1.769
_exptl_absorpt_correction_T_max 0.7461
_exptl_absorpt_correction_T_min 0.6103
_exptl_absorpt_correction_type multi-scan
_exptl_absorpt_process_details
;
(SADABS; Bruker, 2014)
;
_exptl_crystal_colour colourless
_exptl_crystal_density_diffrn 1.732
_exptl_crystal_description block
_exptl_crystal_F_000 952
_exptl_crystal_size_max 0.60
_exptl_crystal_size_mid 0.37
_exptl_crystal_size_min 0.29
_refine_diff_density_max 0.561
_refine_diff_density_min -0.322
_refine_ls_extinction_method none
_refine_ls_goodness_of_fit_ref 1.055
_refine_ls_hydrogen_treatment constr
_refine_ls_matrix_type full
_refine_ls_number_parameters 247
_refine_ls_number_reflns 4033
_refine_ls_number_restraints 0
_refine_ls_restrained_S_all 1.055
_refine_ls_R_factor_all 0.0234
_refine_ls_R_factor_gt 0.0198
_refine_ls_shift/su_max 0.002
_refine_ls_shift/su_mean 0.000
_refine_ls_structure_factor_coef Fsqd
_refine_ls_weighting_details 'w=1/[\s^2^(Fo^2^)+(0.0179P)^2^+1.3214P] where P=(Fo^2^+2Fc^2^)/3'
_refine_ls_weighting_scheme calc
_refine_ls_wR_factor_gt 0.0454
_refine_ls_wR_factor_ref 0.0468
_reflns_number_gt 3703
_reflns_number_total 4033
_reflns_threshold_expression 'I > 2\s(I)'
_cod_data_source_file sk3693sup1.cif
_cod_data_source_block 6d
_cod_database_code 2021165
_shelx_space_group_comment
;
The symmetry employed for this shelxl refinement is uniquely defined
by the following loop, which should always be used as a source of
symmetry information in preference to the above space-group names.
They are only intended as comments.
;
_shelx_estimated_absorpt_t_min 0.417
_shelx_estimated_absorpt_t_max 0.628

loop_
_space_group_symop_operation_xyz
'x, y, z'
'-x, y+1/2, -z+1/2'
'-x, -y, -z'
'x, -y-1/2, z-1/2'

loop_
_atom_site_type_symbol
_atom_site_label
_atom_site_fract_x
_atom_site_fract_y
_atom_site_fract_z
_atom_site_U_iso_or_equiv
_atom_site_adp_type
_atom_site_calc_flag
_atom_site_occupancy
I I1 1.02927(2) 0.43863(2) 0.70991(2) 0.02562(5) Uani d 1
F F1 0.99431(14) 0.86573(7) 0.31186(15) 0.0482(4) Uani d 1
O O1 0.43234(14) 0.50760(6) 0.22482(12) 0.0221(3) Uani d 1
N N1 0.45186(17) 0.63451(7) 0.33434(14) 0.0196(3) Uani d 1
C C1 0.8281(2) 0.46130(9) 0.54780(17) 0.0208(3) Uani d 1
O O2 0.56974(16) 0.56291(6) 0.11907(14) 0.0287(3) Uani d 1
N N2 0.44708(17) 0.70043(7) 0.37438(14) 0.0193(3) Uani d 1
C C2 0.7610(2) 0.52365(8) 0.54173(17) 0.0193(3) Uani d 1
H H2 0.803774 0.554529 0.611907 0.023 Uiso calc 1
O O3 0.64636(15) 0.64956(6) 0.52903(12) 0.0221(3) Uani d 1
C C3 0.6303(2) 0.54116(8) 0.43227(17) 0.0185(3) Uani d 1
O O4 0.33470(15) 0.80138(6) 0.34228(13) 0.0275(3) Uani d 1
C C4 0.5691(2) 0.49418(8) 0.33133(17) 0.0197(3) Uani d 1
C C5 0.6368(2) 0.43237(8) 0.33789(19) 0.0244(4) Uani d 1
H H5 0.594019 0.401213 0.268247 0.029 Uiso calc 1
C C6 0.7674(2) 0.41554(9) 0.44590(19) 0.0247(4) Uani d 1
H H6 0.814835 0.373124 0.450193 0.030 Uiso calc 1
C C7 0.5681(2) 0.60868(8) 0.42603(16) 0.0185(3) Uani d 1
C C8 0.5860(2) 0.71636(8) 0.49331(17) 0.0197(3) Uani d 1
C C9 0.7052(2) 0.75722(8) 0.45591(16) 0.0190(3) Uani d 1
C C10 0.8228(2) 0.72585(9) 0.42326(19) 0.0254(4) Uani d 1
H H10 0.835259 0.678999 0.433228 0.030 Uiso calc 1
C C11 0.9221(2) 0.76212(10) 0.3763(2) 0.0327(4) Uani d 1
H H11 1.002324 0.740675 0.353709 0.039 Uiso calc 1
C C12 0.9018(2) 0.82967(10) 0.3632(2) 0.0301(4) Uani d 1
C C13 0.7907(2) 0.86302(9) 0.3985(2) 0.0293(4) Uani d 1
H H13 0.781470 0.910050 0.390699 0.035 Uiso calc 1
C C14 0.6923(2) 0.82630(9) 0.44565(18) 0.0242(4) Uani d 1
H H14 0.615284 0.848465 0.471304 0.029 Uiso calc 1
C C15 0.4463(2) 0.54563(9) 0.12336(18) 0.0221(4) Uani d 1
C C16 0.2891(2) 0.55914(10) 0.02252(19) 0.0298(4) Uani d 1
H H16A 0.294383 0.599001 -0.028300 0.045 Uiso calc 1
H H16B 0.213370 0.566258 0.067348 0.045 Uiso calc 1
H H16C 0.256482 0.521035 -0.037665 0.045 Uiso calc 1
C C17 0.5423(2) 0.74413(10) 0.60655(18) 0.0274(4) Uani d 1
H H17A 0.463240 0.715531 0.621914 0.041 Uiso calc 1
H H17B 0.500112 0.789140 0.584128 0.041 Uiso calc 1
H H17C 0.635236 0.745718 0.686984 0.041 Uiso calc 1
C C18 0.3312(2) 0.74345(9) 0.30679(17) 0.0207(3) Uani d 1
C C19 0.2035(2) 0.71544(10) 0.1893(2) 0.0281(4) Uani d 1
H H19A 0.119864 0.748393 0.156118 0.042 Uiso calc 1
H H19B 0.161775 0.675041 0.215776 0.042 Uiso calc 1
H H19C 0.245578 0.704600 0.119275 0.042 Uiso calc 1

loop_
_atom_site_aniso_label
_atom_site_aniso_U_11
_atom_site_aniso_U_22
_atom_site_aniso_U_33
_atom_site_aniso_U_12
_atom_site_aniso_U_13
_atom_site_aniso_U_23
I1 0.02788(7) 0.02021(7) 0.02625(7) 0.00422(5) 0.00614(5) 0.00214(5)
F1 0.0294(6) 0.0459(8) 0.0738(10) -0.0073(6) 0.0236(7) 0.0089(7)
O1 0.0241(6) 0.0200(6) 0.0208(6) -0.0051(5) 0.0061(5) 0.0002(5)
N1 0.0225(7) 0.0160(7) 0.0217(7) 0.0003(5) 0.0094(6) -0.0008(6)
C1 0.0221(8) 0.0187(8) 0.0227(9) 0.0002(7) 0.0091(7) 0.0035(7)
O2 0.0305(7) 0.0300(7) 0.0275(7) -0.0029(6) 0.0125(6) 0.0043(6)
N2 0.0216(7) 0.0172(7) 0.0184(7) 0.0024(5) 0.0062(6) -0.0010(6)
C2 0.0240(9) 0.0172(8) 0.0194(8) -0.0015(6) 0.0109(7) -0.0002(6)
O3 0.0313(7) 0.0163(6) 0.0156(6) 0.0061(5) 0.0043(5) -0.0008(5)
C3 0.0224(8) 0.0170(8) 0.0197(8) -0.0004(6) 0.0118(7) 0.0020(6)
O4 0.0282(7) 0.0218(7) 0.0317(7) 0.0070(5) 0.0092(6) 0.0012(5)
C4 0.0215(8) 0.0190(8) 0.0199(8) -0.0036(6) 0.0087(7) 0.0016(7)
C5 0.0319(10) 0.0163(8) 0.0257(9) -0.0052(7) 0.0106(8) -0.0036(7)
C6 0.0313(10) 0.0138(8) 0.0308(10) 0.0010(7) 0.0131(8) 0.0006(7)
C7 0.0226(8) 0.0180(8) 0.0172(8) -0.0013(6) 0.0098(7) -0.0008(6)
C8 0.0248(9) 0.0175(8) 0.0152(8) 0.0065(7) 0.0050(7) 0.0004(6)
C9 0.0197(8) 0.0201(8) 0.0135(8) 0.0027(6) 0.0009(6) -0.0036(6)
C10 0.0225(9) 0.0230(9) 0.0281(10) 0.0061(7) 0.0056(7) -0.0018(7)
C11 0.0209(9) 0.0361(11) 0.0420(12) 0.0058(8) 0.0118(9) -0.0014(9)
C12 0.0173(9) 0.0344(10) 0.0357(11) -0.0063(8) 0.0056(8) 0.0015(9)
C13 0.0273(10) 0.0207(9) 0.0348(11) -0.0020(7) 0.0044(8) -0.0012(8)
C14 0.0233(9) 0.0223(9) 0.0243(9) 0.0030(7) 0.0048(7) -0.0044(7)
C15 0.0305(10) 0.0163(8) 0.0203(8) -0.0011(7) 0.0098(7) -0.0024(7)
C16 0.0310(10) 0.0299(10) 0.0239(9) -0.0013(8) 0.0037(8) 0.0001(8)
C17 0.0402(11) 0.0280(10) 0.0172(9) 0.0084(8) 0.0139(8) -0.0006(7)
C18 0.0190(8) 0.0228(9) 0.0229(9) 0.0032(7) 0.0107(7) 0.0045(7)
C19 0.0189(9) 0.0312(10) 0.0318(10) 0.0006(7) 0.0055(8) 0.0035(8)

loop_
_atom_type_symbol
_atom_type_description
_atom_type_scat_dispersion_real
_atom_type_scat_dispersion_imag
_atom_type_scat_source
C C 0.0033 0.0016 'International Tables Vol C Tables 4.2.6.8 and 6.1.1.4'
H H 0.0000 0.0000 'International Tables Vol C Tables 4.2.6.8 and 6.1.1.4'
F F 0.0171 0.0103 'International Tables Vol C Tables 4.2.6.8 and 6.1.1.4'
I I -0.4742 1.8119 'International Tables Vol C Tables 4.2.6.8 and 6.1.1.4'
N N 0.0061 0.0033 'International Tables Vol C Tables 4.2.6.8 and 6.1.1.4'
O O 0.0106 0.0060 'International Tables Vol C Tables 4.2.6.8 and 6.1.1.4'

loop_
_geom_angle_atom_site_label_1
_geom_angle_atom_site_label_2
_geom_angle_atom_site_label_3
_geom_angle
C15 O1 C4 117.16(13)
C7 N1 N2 104.65(14)
C2 C1 I1 118.74(13)
C2 C1 C6 120.79(17)
C6 C1 I1 120.42(13)
N1 N2 C8 111.07(13)
C18 N2 N1 122.51(14)
C18 N2 C8 126.37(14)
C1 C2 H2 120.0
C1 C2 C3 120.05(16)
C3 C2 H2 120.0
C7 O3 C8 107.33(12)
C2 C3 C4 118.51(16)
C2 C3 C7 118.41(15)
C4 C3 C7 123.02(16)
O1 C4 C3 120.58(15)
C5 C4 O1 118.26(15)
C5 C4 C3 121.07(16)
C4 C5 H5 119.9
C4 C5 C6 120.18(17)
C6 C5 H5 119.9
C1 C6 H6 120.3
C5 C6 C1 119.39(16)
C5 C6 H6 120.3
N1 C7 O3 116.20(15)
N1 C7 C3 128.00(16)
O3 C7 C3 115.78(15)
N2 C8 C9 111.26(13)
N2 C8 C17 112.74(15)
O3 C8 N2 99.24(12)
O3 C8 C9 109.17(13)
O3 C8 C17 108.06(14)
C17 C8 C9 115.09(15)
C10 C9 C8 120.38(15)
C10 C9 C14 118.86(17)
C14 C9 C8 120.64(15)
C9 C10 H10 119.6
C11 C10 C9 120.80(17)
C11 C10 H10 119.6
C10 C11 H11 120.8
C12 C11 C10 118.38(18)
C12 C11 H11 120.8
F1 C12 C11 119.10(18)
F1 C12 C13 118.09(18)
C11 C12 C13 122.81(19)
C12 C13 H13 120.9
C12 C13 C14 118.30(18)
C14 C13 H13 120.9
C9 C14 H14 119.6
C13 C14 C9 120.78(17)
C13 C14 H14 119.6
O1 C15 C16 110.38(15)
O2 C15 O1 122.66(17)
O2 C15 C16 126.93(17)
C15 C16 H16A 109.5
C15 C16 H16B 109.5
C15 C16 H16C 109.5
H16A C16 H16B 109.5
H16A C16 H16C 109.5
H16B C16 H16C 109.5
C8 C17 H17A 109.5
C8 C17 H17B 109.5
C8 C17 H17C 109.5
H17A C17 H17B 109.5
H17A C17 H17C 109.5
H17B C17 H17C 109.5
N2 C18 C19 116.33(16)
O4 C18 N2 120.39(17)
O4 C18 C19 123.28(16)
C18 C19 H19A 109.5
C18 C19 H19B 109.5
C18 C19 H19C 109.5
H19A C19 H19B 109.5
H19A C19 H19C 109.5
H19B C19 H19C 109.5

loop_
_geom_bond_atom_site_label_1
_geom_bond_atom_site_label_2
_geom_bond_distance
I1 C1 2.0979(18)
F1 C12 1.365(2)
O1 C4 1.397(2)
O1 C15 1.373(2)
N1 N2 1.3983(19)
N1 C7 1.281(2)
C1 C2 1.386(2)
C1 C6 1.390(3)
O2 C15 1.195(2)
N2 C8 1.491(2)
N2 C18 1.364(2)
C2 H2 0.9500
C2 C3 1.400(2)
O3 C7 1.365(2)
O3 C8 1.4515(19)
C3 C4 1.400(2)
C3 C7 1.464(2)
O4 C18 1.222(2)
C4 C5 1.379(2)
C5 H5 0.9500
C5 C6 1.387(3)
C6 H6 0.9500
C8 C9 1.523(2)
C8 C17 1.512(2)
C9 C10 1.390(2)
C9 C14 1.395(2)
C10 H10 0.9500
C10 C11 1.387(3)
C11 H11 0.9500
C11 C12 1.371(3)
C12 C13 1.373(3)
C13 H13 0.9500
C13 C14 1.386(3)
C14 H14 0.9500
C15 C16 1.493(3)
C16 H16A 0.9800
C16 H16B 0.9800
C16 H16C 0.9800
C17 H17A 0.9800
C17 H17B 0.9800
C17 H17C 0.9800
C18 C19 1.500(3)
C19 H19A 0.9800
C19 H19B 0.9800
C19 H19C 0.9800

loop_
_geom_hbond_atom_site_label_D
_geom_hbond_atom_site_label_H
_geom_hbond_atom_site_label_A
_geom_hbond_site_symmetry_A
_geom_hbond_distance_DH
_geom_hbond_distance_HA
_geom_hbond_distance_DA
_geom_hbond_angle_DHA
_geom_hbond_publ_flag
C5 H5 O4 2_645 0.95 2.53 3.331(2) 142 yes
C14 H14 O2 4_576 0.95 2.51 3.335(2) 145 yes
C16 H16A O4 4_575 0.98 2.54 3.513(2) 174 yes
C17 H17C <i>Cg</i>3 4_576 0.98 2.50 3.407(2) 154 yes

loop_
_geom_torsion_atom_site_label_1
_geom_torsion_atom_site_label_2
_geom_torsion_atom_site_label_3
_geom_torsion_atom_site_label_4
_geom_torsion
I1 C1 C2 C3 177.52(12)
I1 C1 C6 C5 -178.17(13)
F1 C12 C13 C14 177.44(17)
O1 C4 C5 C6 -176.19(16)
N1 N2 C8 O3 -11.66(16)
N1 N2 C8 C9 103.18(15)
N1 N2 C8 C17 -125.79(15)
N1 N2 C18 O4 -177.18(15)
N1 N2 C18 C19 2.7(2)
C1 C2 C3 C4 0.8(2)
C1 C2 C3 C7 -176.69(15)
N2 N1 C7 O3 0.70(19)
N2 N1 C7 C3 -177.36(16)
N2 C8 C9 C10 -90.33(18)
N2 C8 C9 C14 85.57(19)
C2 C1 C6 C5 -0.9(3)
C2 C3 C4 O1 175.43(14)
C2 C3 C4 C5 -1.0(2)
C2 C3 C7 N1 178.95(17)
C2 C3 C7 O3 0.9(2)
O3 C8 C9 C10 18.2(2)
O3 C8 C9 C14 -165.92(15)
C3 C4 C5 C6 0.3(3)
C4 O1 C15 O2 5.6(2)
C4 O1 C15 C16 -176.14(14)
C4 C3 C7 N1 1.6(3)
C4 C3 C7 O3 -176.45(15)
C4 C5 C6 C1 0.6(3)
C6 C1 C2 C3 0.2(3)
C7 N1 N2 C8 7.40(18)
C7 N1 N2 C18 -175.13(15)
C7 O3 C8 N2 11.41(16)
C7 O3 C8 C9 -105.04(15)
C7 O3 C8 C17 129.12(15)
C7 C3 C4 O1 -7.2(2)
C7 C3 C4 C5 176.30(16)
C8 N2 C18 O4 -0.1(3)
C8 N2 C18 C19 179.75(15)
C8 O3 C7 N1 -8.6(2)
C8 O3 C7 C3 169.74(14)
C8 C9 C10 C11 173.47(17)
C8 C9 C14 C13 -173.28(16)
C9 C10 C11 C12 0.2(3)
C10 C9 C14 C13 2.7(3)
C10 C11 C12 F1 -177.25(18)
C10 C11 C12 C13 2.1(3)
C11 C12 C13 C14 -1.9(3)
C12 C13 C14 C9 -0.6(3)
C14 C9 C10 C11 -2.5(3)
C15 O1 C4 C3 81.4(2)
C15 O1 C4 C5 -102.02(18)
C17 C8 C9 C10 139.87(17)
C17 C8 C9 C14 -44.2(2)
C18 N2 C8 O3 170.99(15)
C18 N2 C8 C9 -74.2(2)
C18 N2 C8 C17 56.9(2)

_cod_database_fobs_code 2021165
